data_2004009
loop_
_publ_author_name
'Soto Bustamante, E. A.'
'Hanemann, T.'
'Haase, W.'
'Svoboda, I.'
'Fuess, H.'

_publ_section_title
;
 Two New Stilbene Carbamates
;
_journal_issue 10
_journal_name_full 'Acta Crystallographica Section C'
_journal_page_first 2192
_journal_page_last 2196
_journal_paper_doi 10.1107/S0108270195004847
_journal_volume 51
_journal_year 1995
_chemical_formula_sum 'C17 H15 N3 O6'
_chemical_formula_weight 357.32
_chemical_name_common 'stilbene-carbamate 2'
_chemical_name_systematic
;
4-[2-(2',4'-dinitrophenyl)ethenyl]phenylcarbamic acid ethyl ester
;
_space_group_IT_number 14
_symmetry_cell_setting monoclinic
_symmetry_space_group_name_Hall '-P 2yn'
_symmetry_space_group_name_H-M 'P 1 21/n 1'
_audit_creation_method SHELXL
_cell_angle_alpha 90.00
_cell_angle_beta 90.54(2)
_cell_angle_gamma 90.00
_cell_formula_units_Z 8
_cell_length_a 8.607(2)
_cell_length_b 33.918(8)
_cell_length_c 11.430(2)
_cell_measurement_reflns_used 25
_cell_measurement_temperature 301(2)
_cell_measurement_theta_max 16.53
_cell_measurement_theta_min 2.99
_cell_volume 3336.6(12)
_computing_cell_refinement 'CAD-4 EXPRESS'
_computing_data_collection
;
CAD-4 EXPRESS (Enraf-Nonius, 1993)
;
_computing_data_reduction 'REDU4 (Stoe & Cie, 1991)'
_computing_molecular_graphics 'PLUTON93 (Speck, 1993)'
_computing_publication_material SHELXL93
_computing_structure_refinement 'SHELXL93 (Sheldrick, 1993)'
_computing_structure_solution 'SHELXS86 (Sheldrick, 1985)'
_diffrn_ambient_temperature 301(2)
_diffrn_measurement_device Enraf-Nonius-CAD4
_diffrn_measurement_method '\w/2\q '
_diffrn_radiation_monochromator graphite
_diffrn_radiation_source 'fine-focus sealed tube'
_diffrn_radiation_type MoK\a
_diffrn_radiation_wavelength .71069
_diffrn_reflns_av_R_equivalents .0600
_diffrn_reflns_av_sigmaI/netI 0.0309
_diffrn_reflns_limit_h_max 9
_diffrn_reflns_limit_h_min -09
_diffrn_reflns_limit_k_max 37
_diffrn_reflns_limit_k_min 0
_diffrn_reflns_limit_l_max 12
_diffrn_reflns_limit_l_min 0
_diffrn_reflns_number 4872
_diffrn_reflns_theta_max 22.98
_diffrn_reflns_theta_min 1.20
_diffrn_standards_decay_% .2
_diffrn_standards_interval_time 120
_diffrn_standards_number 3
_exptl_absorpt_coefficient_mu .110
_exptl_absorpt_correction_type none
_exptl_crystal_colour Orange
_exptl_crystal_density_diffrn 1.423
_exptl_crystal_description Needle
_exptl_crystal_F_000 1488
_exptl_crystal_size_max 1.25
_exptl_crystal_size_mid .15
_exptl_crystal_size_min .15
_refine_diff_density_max .255
_refine_diff_density_min -0.212
_refine_ls_extinction_coef .0039(6)
_refine_ls_extinction_method 'F~c~^*^ = kF~c~[1+0.001xF~c~^2^\l^3^/sin(2\q)]^-1/4^'
_refine_ls_goodness_of_fit_all 1.044
_refine_ls_goodness_of_fit_obs 1.011
_refine_ls_matrix_type full
_refine_ls_number_parameters 478
_refine_ls_number_reflns 4566
_refine_ls_number_restraints 0
_refine_ls_restrained_S_all 1.484
_refine_ls_restrained_S_obs 1.011
_refine_ls_R_factor_all 0.0802
_refine_ls_R_factor_obs '0.0435  [F~o~> 4 \s (F~o~)]'
_refine_ls_shift/esd_max .077
_refine_ls_shift/esd_mean 0.005
_refine_ls_structure_factor_coef Fsqd
_refine_ls_weighting_scheme
;calc w = 1/[\s^2^(F~o~^2^)+(0.0680P)^2^+1.5520P] where
P = (F~o~^2^+2F~c~^2^)/3
;
_refine_ls_wR_factor_all .2022
_refine_ls_wR_factor_obs '0.1141 for all data'
_reflns_number_observed 3260
_reflns_number_total 4608
_reflns_observed_criterion I>2\s(I)
_cod_data_source_file jz1028.cif
_cod_data_source_block 2
_cod_depositor_comments
;
The following automatic conversions were performed:

'_geom_bond_publ_flag' value 'YES' changed to 'yes' according to
/home/saulius/struct/CIF-dictionaries/cif_core.dic dictionary named
'cif_core.dic' version 2.4.1 from 2010-06-29 (56
times).

'_geom_angle_publ_flag' value 'YES' changed to 'yes'
according to /home/saulius/struct/CIF-dictionaries/cif_core.dic
dictionary named 'cif_core.dic' version 2.4.1 from 2010-06-29 (72
times).

'_geom_torsion_publ_flag' value 'YES' changed to 'yes'
according to /home/saulius/struct/CIF-dictionaries/cif_core.dic
dictionary named 'cif_core.dic' version 2.4.1 from 2010-06-29 (52
times).

Automatic conversion script
Id: cif_fix_values 1715 2011-07-08 13:25:40Z adriana 
;
_cod_original_cell_volume 3337.0(10)
_cod_original_sg_symbol_H-M 'P 21/n'
_cod_database_code 2004009

loop_
_symmetry_equiv_pos_as_xyz
'x, y, z'
'-x+1/2, y+1/2, -z+1/2'
'-x, -y, -z'
'x-1/2, -y-1/2, z-1/2'

loop_
_atom_site_aniso_label
_atom_site_aniso_U_11
_atom_site_aniso_U_22
_atom_site_aniso_U_33
_atom_site_aniso_U_12
_atom_site_aniso_U_13
_atom_site_aniso_U_23
C1 0.043(2) 0.066(2) 0.072(2) -0.0106(14) -0.0024(14) -0.007(2)
C2 0.0410(15) 0.060(2) 0.066(2) -0.0011(14) -0.0036(13) -0.0010(15)
C3 0.0379(14) 0.070(2) 0.050(2) -0.0029(14) 0.0024(12) -0.0035(14)
C4 0.048(2) 0.074(2) 0.059(2) -0.0134(15) -0.0033(14) 0.008(2)
C5 0.045(2) 0.084(2) 0.053(2) -0.006(2) -0.0087(13) 0.002(2)
C6 0.0364(14) 0.076(2) 0.051(2) -0.0081(15) -0.0028(12) -0.012(2)
C7 0.0396(15) 0.077(2) 0.061(2) -0.0069(15) -0.0054(13) 0.005(2)
C8 0.0388(15) 0.077(2) 0.063(2) -0.0068(15) -0.0069(13) 0.009(2)
C9 0.0351(14) 0.070(2) 0.058(2) -0.0036(14) -0.0007(12) 0.0055(15)
C10 0.042(2) 0.065(2) 0.069(2) -0.0089(14) -0.0020(14) 0.0114(15)
C11 0.0391(15) 0.070(2) 0.062(2) 0.0003(14) -0.0065(13) 0.015(2)
C12 0.0311(13) 0.067(2) 0.058(2) -0.0003(13) -0.0019(12) 0.0057(14)
C13 0.0351(14) 0.068(2) 0.075(2) -0.0061(13) -0.0039(13) 0.018(2)
C14 0.0354(14) 0.077(2) 0.070(2) -0.0023(14) -0.0080(13) 0.020(2)
C15 0.037(2) 0.073(2) 0.061(2) -0.0022(15) -0.0053(14) 0.003(2)
C16 0.038(2) 0.095(3) 0.080(2) -0.016(2) -0.0056(15) 0.007(2)
C17 0.045(2) 0.117(3) 0.084(2) -0.012(2) -0.012(2) -0.004(2)
O1 0.0575(13) 0.124(2) 0.0741(15) -0.0099(13) -0.0203(12) 0.0097(15)
O2 0.0555(13) 0.104(2) 0.088(2) -0.0289(14) -0.0094(11) 0.0002(14)
O3 0.077(2) 0.110(2) 0.174(3) -0.028(2) -0.031(2) 0.070(2)
O4 0.056(2) 0.087(2) 0.173(3) 0.0089(13) -0.022(2) 0.009(2)
O5 0.0484(12) 0.108(2) 0.0746(15) -0.0196(12) -0.0130(10) 0.0294(14)
O6 0.0394(11) 0.096(2) 0.0688(13) -0.0155(10) -0.0131(10) 0.0130(11)
N1 0.0438(14) 0.095(2) 0.057(2) -0.0087(15) -0.0035(12) -0.0122(15)
N2 0.052(2) 0.068(2) 0.121(2) -0.0060(15) -0.021(2) 0.009(2)
N3 0.0376(13) 0.077(2) 0.066(2) -0.0086(12) -0.0104(11) 0.0173(14)
C18 0.045(2) 0.083(2) 0.061(2) -0.005(2) 0.0029(14) -0.009(2)
C19 0.043(2) 0.073(2) 0.051(2) 0.0042(14) 0.0057(13) -0.0009(14)
C20 0.0393(15) 0.066(2) 0.057(2) 0.0055(14) 0.0014(12) -0.0027(15)
C21 0.052(2) 0.070(2) 0.073(2) 0.0000(15) -0.006(2) 0.010(2)
C22 0.057(2) 0.079(2) 0.068(2) 0.010(2) -0.011(2) 0.006(2)
C23 0.043(2) 0.083(2) 0.065(2) 0.006(2) -0.0090(14) -0.011(2)
C24 0.042(2) 0.067(2) 0.067(2) 0.0043(15) -0.0029(13) 0.005(2)
C25 0.051(2) 0.069(2) 0.062(2) 0.001(2) -0.0069(14) 0.006(2)
C26 0.044(2) 0.064(2) 0.053(2) 0.0005(14) -0.0014(13) -0.0013(14)
C27 0.044(2) 0.064(2) 0.066(2) -0.0067(14) -0.0013(13) -0.003(2)
C28 0.043(2) 0.063(2) 0.062(2) -0.0007(14) -0.0021(13) 0.0033(14)
C29 0.0420(15) 0.065(2) 0.050(2) -0.0036(14) -0.0001(12) -0.0031(14)
C30 0.054(2) 0.063(2) 0.073(2) -0.0091(15) -0.0066(15) 0.005(2)
C31 0.053(2) 0.068(2) 0.072(2) -0.001(2) -0.0089(15) 0.010(2)
C32 0.047(2) 0.069(2) 0.057(2) -0.004(2) 0.0031(14) -0.003(2)
C33 0.047(2) 0.089(3) 0.080(2) -0.016(2) 0.000(2) -0.009(2)
C34 0.051(2) 0.112(3) 0.122(3) -0.013(2) -0.020(2) -0.003(3)
O7 0.072(2) 0.214(4) 0.134(3) -0.049(2) -0.038(2) 0.025(3)
O8 0.117(2) 0.117(2) 0.138(3) 0.002(2) -0.076(2) 0.014(2)
O9 0.121(2) 0.089(2) 0.098(2) -0.034(2) -0.006(2) 0.020(2)
O10 0.0701(14) 0.106(2) 0.0598(14) 0.0002(13) -0.0044(11) 0.0083(13)
O11 0.0590(13) 0.089(2) 0.091(2) -0.0179(12) -0.0053(12) 0.0239(14)
O12 0.0455(11) 0.084(2) 0.0745(13) -0.0168(10) -0.0101(10) 0.0066(11)
N4 0.067(2) 0.110(3) 0.088(2) 0.005(2) -0.028(2) -0.012(2)
N5 0.055(2) 0.079(2) 0.062(2) -0.0046(14) 0.0095(13) 0.0070(15)
N6 0.0473(14) 0.070(2) 0.067(2) -0.0124(13) -0.0114(12) 0.0110(14)

loop_
_atom_site_label
_atom_site_occupancy
_atom_site_fract_x
_atom_site_fract_y
_atom_site_fract_z
_atom_site_U_iso_or_equiv
_atom_site_thermal_displace_type
_atom_site_calc_flag
_atom_site_refinement_flags
_atom_site_type_symbol
C1 1 .3817(3) .28776(9) .5676(3) .0603(8) Uani d . C
H1A 1 .4327(3) .31069(9) .5452(3) .072 Uiso calc R H
C2 1 .2328(3) .27978(9) .5274(3) .0559(7) Uani d . C
C3 1 .1523(3) .24543(9) .5571(2) .0525(7) Uani d . C
C4 1 .2334(3) .21920(9) .6300(2) .0602(8) Uani d . C
H4A 1 .1862(3) .19552(9) .6501(2) .072 Uiso calc R H
C5 1 .3802(3) .22704(10) .6731(2) .0607(8) Uani d . C
H5A 1 .4297(3) .20940(10) .7233(2) .073 Uiso calc R H
C6 1 .4518(3) .26141(9) .6404(2) .0546(7) Uani d . C
C7 1 -.0019(3) .23541(9) .5121(3) .0594(8) Uani d . C
H7A 1 -.0389(3) .25008(9) .4490(3) .071 Uiso calc R H
C8 1 -.0930(3) .20771(9) .5521(3) .0595(8) Uani d . C
H8A 1 -.0574(3) .19352(9) .6166(3) .071 Uiso calc R H
C9 1 -0.2457(3) .19707(9) .5045(2) .0542(7) Uani d . C
C10 1 -0.3224(3) .21935(9) .4197(2) .0584(8) Uani d . C
H10A 1 -0.2772(3) .24253(9) .3931(2) .070 Uiso calc R H
C11 1 -0.4635(3) .20780(9) .3746(2) .0570(7) Uani d . C
H11A 1 -0.5124(3) .22311(9) .3176(2) .068 Uiso calc R H
C12 1 -0.5336(3) .17350(9) .4132(2) .0519(7) Uani d . C
C13 1 -0.4601(3) .15088(9) .4973(3) .0596(8) Uani d . C
H13A 1 -0.5050(3) .12753(9) .5230(3) .072 Uiso calc R H
C14 1 -0.3191(3) .16316(9) .5432(3) .0609(8) Uani d . C
H14A 1 -0.2719(3) .14821(9) .6018(3) .073 Uiso calc R H
C15 1 -0.7840(3) .13769(9) .4041(3) .0570(7) Uani d . C
C16 1 -01.0305(3) .10992(11) .3596(3) .0711(9) Uani d . C
H16A 1 -01.0638(3) .11482(11) .4391(3) .085 Uiso calc R H
H16B 1 -0.9977(3) .08264(11) .3534(3) .085 Uiso calc R H
C17 1 -01.1600(3) .11836(12) .2745(3) .0820(11) Uani d . C
H17A 1 -01.2469(3) .10161(12) .2913(3) .098 Uiso calc R H
H17B 1 -01.1252(3) .11343(12) .1963(3) .098 Uiso calc R H
H17C 1 -01.1909(3) .14545(12) .2815(3) .098 Uiso calc R H
O1 1 .6647(3) .24904(8) .7587(2) .0854(7) Uani d . O
O2 1 .6769(3) .29864(8) .6426(2) .0827(7) Uani d . O
O3 1 .2536(3) .32827(9) .3872(3) .1207(12) Uani d . O
O4 1 .0256(3) .31420(8) .4461(3) .1055(9) Uani d . O
O5 1 -0.7760(2) .11973(7) .4940(2) .0772(7) Uani d . O
O6 1 -0.9043(2) .13617(7) .3290(2) .0682(6) Uani d . O
N1 1 .6092(3) .27033(9) .6835(2) .0652(7) Uani d . N
N2 1 .1652(3) .30978(9) .4492(3) .0805(8) Uani d . N
N3 1 -0.6775(3) .16310(8) .3616(2) .0600(7) Uani d . N
H3N 1 -0.704(3) .1763(9) .298(3) .065(9) Uiso d . H
C18 1 1.2437(3) .11524(10) 1.0073(3) .0629(8) Uani d . C
H18A 1 1.3142(3) .13540(10) .9928(3) .075 Uiso calc R H
C19 1 1.1078(3) .11178(9) .9427(2) .0555(7) Uani d . C
C20 1 .9964(3) .08247(9) .9636(2) .0541(7) Uani d . C
C21 1 1.0334(3) .05609(10) 1.0533(3) .0649(8) Uani d . C
H21A 1 .9637(3) .03599(10) 1.0702(3) .078 Uiso calc R H
C22 1 1.1681(4) .05857(10) 1.1174(3) .0680(9) Uani d . C
H22A 1 1.1894(4) .04049(10) 1.1766(3) .082 Uiso calc R H
C23 1 1.2708(3) .08806(10) 1.0930(3) .0639(8) Uani d . C
C24 1 .8469(3) .08094(9) .9027(3) .0584(8) Uani d . C
H24 1 .8278(3) .10066(9) .8479(3) .070 Uiso calc R H
C25 1 .7361(3) .05468(9) .9168(3) .0607(8) Uani d . C
H25A 1 .7550(3) .03430(9) .9695(3) .073 Uiso calc R H
C26 1 .5857(3) .05498(9) .8563(2) .0536(7) Uani d . C
C27 1 .5301(3) .08781(9) .7964(2) .0580(7) Uani d . C
H27A 1 .5875(3) .11102(9) .7978(2) .070 Uiso calc R H
C28 1 .3919(3) .08672(9) .7351(2) .0561(7) Uani d . C
H28A 1 .3571(3) .10917(9) .6961(2) .067 Uiso calc R H
C29 1 .3037(3) .05245(9) .7307(2) .0525(7) Uani d . C
C30 1 .3552(3) .01969(9) .7917(3) .0632(8) Uani d . C
H30A 1 .2968(3) -.00339(9) .7914(3) .076 Uiso calc R H
C31 1 .4939(3) .02154(10) .8531(3) .0643(8) Uani d . C
H31A 1 .5270(3) -.00066(10) .8941(3) .077 Uiso calc R H
C32 1 .0444(3) .02876(10) .6695(3) .0578(7) Uani d . C
C33 1 -0.2074(3) .01802(10) .5912(3) .0720(9) Uani d . C
H33A 1 -0.2535(3) .01744(10) .6683(3) .086 Uiso calc R H
H33B 1 -0.1869(3) -.00886(10) .5668(3) .086 Uiso calc R H
C34 1 -0.3134(4) .03785(13) .5061(4) .0953(12) Uani d . C
H34A 1 -0.4100(4) .02372(13) .5017(4) .114 Uiso calc R H
H34B 1 -0.2662(4) .03823(13) .4303(4) .114 Uiso calc R H
H34C 1 -0.3325(4) .06439(13) .5313(4) .114 Uiso calc R H
O7 1 1.5082(4) .11666(13) 1.1329(3) .1402(14) Uani d . O
O8 1 1.4312(4) .07047(10) 1.2466(3) .1245(12) Uani d . O
O9 1 1.1396(3) .17381(8) .8670(2) .1027(9) Uani d . O
O10 1 1.0270(3) .13119(8) .7573(2) .0786(7) Uani d . O
O11 1 .0329(2) .00104(7) .7326(2) .0795(7) Uani d . O
O12 1 -.0656(2) .04068(7) .5932(2) .0681(6) Uani d . O
N4 1 1.4153(4) .09172(12) 1.1625(3) .0887(9) Uani d . N
N5 1 1.0884(3) .14094(9) .8489(2) .0653(7) Uani d . N
N6 1 .1680(3) .05332(8) .6615(2) .0615(7) Uani d . N
H6N 1 .163(4) .0734(9) .616(3) .067(10) Uiso d . H

loop_
_atom_type_symbol
_atom_type_description
_atom_type_scat_source
_atom_type_scat_dispersion_real
_atom_type_scat_dispersion_imag
C C 'International Tables Vol C Tables 4.2.6.8 and 6.1.1.4' .0033 .0016
H H 'International Tables Vol C Tables 4.2.6.8 and 6.1.1.4' .0000 .0000
O O 'International Tables Vol C Tables 4.2.6.8 and 6.1.1.4' .0106 .0060
N N 'International Tables Vol C Tables 4.2.6.8 and 6.1.1.4' .0061 .0033

loop_
_geom_angle_atom_site_label_1
_geom_angle_atom_site_label_2
_geom_angle_atom_site_label_3
_geom_angle
_geom_angle_publ_flag
C6 C1 C2 118.6(3) yes
C6 C1 H1A 120.7(2) ?
C2 C1 H1A 120.7(2) ?
C1 C2 C3 122.8(3) yes
C1 C2 N2 115.2(3) yes
C3 C2 N2 122.0(2) yes
C2 C3 C4 115.4(2) yes
C2 C3 C7 124.0(3) yes
C4 C3 C7 120.5(3) yes
C5 C4 C3 122.7(3) yes
C5 C4 H4A 118.6(2) ?
C3 C4 H4A 118.6(2) ?
C6 C5 C4 118.6(3) yes
C6 C5 H5A 120.7(2) ?
C4 C5 H5A 120.7(2) ?
C1 C6 C5 121.8(2) yes
C1 C6 N1 118.3(3) yes
C5 C6 N1 119.9(3) yes
C8 C7 C3 126.2(3) yes
C8 C7 H7A 116.9(2) ?
C3 C7 H7A 116.9(2) ?
C7 C8 C9 125.9(3) yes
C7 C8 H8A 117.1(2) ?
C9 C8 H8A 117.1(2) ?
C14 C9 C10 117.2(2) yes
C14 C9 C8 119.8(3) yes
C10 C9 C8 123.0(3) yes
C11 C10 C9 121.3(3) yes
C11 C10 H10A 119.3(2) ?
C9 C10 H10A 119.3(2) ?
C10 C11 C12 120.4(3) yes
C10 C11 H11A 119.8(2) ?
C12 C11 H11A 119.79(15) ?
C13 C12 C11 119.4(2) yes
C13 C12 N3 123.2(3) yes
C11 C12 N3 117.4(2) yes
C12 C13 C14 119.5(3) yes
C12 C13 H13A 120.3(2) ?
C14 C13 H13A 120.3(2) ?
C13 C14 C9 122.0(3) yes
C13 C14 H14A 119.0(2) ?
C9 C14 H14A 119.0(2) ?
O5 C15 O6 124.7(3) yes
O5 C15 N3 126.9(3) yes
O6 C15 N3 108.4(3) yes
O6 C16 C17 106.3(3) yes
O6 C16 H16A 110.5(2) ?
C17 C16 H16A 110.5(2) ?
O6 C16 H16B 110.5(2) ?
C17 C16 H16B 110.5(2) ?
H16A C16 H16B 108.7 ?
C16 C17 H17A 109.5(2) ?
C16 C17 H17B 109.5(2) ?
H17A C17 H17B 109.5 ?
C16 C17 H17C 109.5(2) ?
H17A C17 H17C 109.5 ?
H17B C17 H17C 109.5 ?
C15 O6 C16 116.4(2) yes
O1 N1 O2 123.5(3) yes
O1 N1 C6 118.0(3) yes
O2 N1 C6 118.4(3) yes
O4 N2 O3 123.0(3) yes
O4 N2 C2 119.3(3) yes
O3 N2 C2 117.6(3) yes
C15 N3 C12 127.2(3) yes
C15 N3 H3N 117.(2) ?
C12 N3 H3N 116.(2) ?
C23 C18 C19 117.7(3) yes
C23 C18 H18A 121.2(2) ?
C19 C18 H18A 121.2(2) ?
C18 C19 C20 123.0(3) yes
C18 C19 N5 115.0(3) yes
C20 C19 N5 122.0(2) yes
C21 C20 C19 115.3(3) yes
C21 C20 C24 121.5(3) yes
C19 C20 C24 123.0(3) yes
C22 C21 C20 122.7(3) yes
C22 C21 H21A 118.6(2) ?
C20 C21 H21A 118.6(2) ?
C23 C22 C21 118.8(3) yes
C23 C22 H22A 120.6(2) ?
C21 C22 H22A 120.6(2) ?
C18 C23 C22 122.4(3) yes
C18 C23 N4 117.9(3) yes
C22 C23 N4 119.7(3) yes
C25 C24 C20 127.0(3) yes
C25 C24 H24 116.5(2) ?
C20 C24 H24 116.5(2) ?
C24 C25 C26 125.2(3) yes
C24 C25 H25A 117.4(2) ?
C26 C25 H25A 117.4(2) ?
C31 C26 C27 116.7(3) yes
C31 C26 C25 120.7(3) yes
C27 C26 C25 122.6(3) yes
C28 C27 C26 121.5(3) yes
C28 C27 H27A 119.3(2) ?
C26 C27 H27A 119.3(2) ?
C27 C28 C29 120.7(3) yes
C27 C28 H28A 119.7(2) ?
C29 C28 H28A 119.7(2) ?
C30 C29 C28 118.9(3) yes
C30 C29 N6 124.1(3) yes
C28 C29 N6 117.0(3) yes
C31 C30 C29 119.4(3) yes
C31 C30 H30A 120.3(2) ?
C29 C30 H30A 120.3(2) ?
C30 C31 C26 122.8(3) yes
C30 C31 H31A 118.6(2) ?
C26 C31 H31A 118.6(2) ?
O11 C32 O12 124.7(3) yes
O11 C32 N6 126.6(3) yes
O12 C32 N6 108.7(3) yes
O12 C33 C34 106.5(3) yes
O12 C33 H33A 110.4(2) ?
C34 C33 H33A 110.4(2) ?
O12 C33 H33B 110.4(2) ?
C34 C33 H33B 110.4(2) ?
H33A C33 H33B 108.6 ?
C33 C34 H34A 109.5(2) ?
C33 C34 H34B 109.5(2) ?
H34A C34 H34B 109.5 ?
C33 C34 H34C 109.5(2) ?
H34A C34 H34C 109.5 ?
H34B C34 H34C 109.5 ?
C32 O12 C33 116.2(2) yes
O8 N4 O7 124.6(3) yes
O8 N4 C23 117.8(4) yes
O7 N4 C23 117.6(4) yes
O10 N5 O9 123.4(3) yes
O10 N5 C19 119.4(3) yes
O9 N5 C19 117.1(3) yes
C32 N6 C29 126.8(3) yes
C32 N6 H6N 120.(2) ?
C29 N6 H6N 113.(2) ?

loop_
_geom_bond_atom_site_label_1
_geom_bond_atom_site_label_2
_geom_bond_distance
_geom_bond_publ_flag
C1 C6 1.359(4) yes
C1 C2 1.384(4) yes
C1 H1A 0.93 ?
C2 C3 1.399(4) yes
C2 N2 1.471(4) yes
C3 C4 1.400(4) yes
C3 C7 1.459(4) yes
C4 C5 1.378(4) yes
C4 H4A 0.93 ?
C5 C6 1.372(4) yes
C5 H5A 0.93 ?
C6 N1 1.468(4) yes
C7 C8 1.309(4) yes
C7 H7A 0.93 ?
C8 C9 1.463(4) yes
C8 H8A 0.93 ?
C9 C14 1.387(4) yes
C9 C10 1.391(4) yes
C10 C11 1.372(4) yes
C10 H10A 0.93 ?
C11 C12 1.385(4) yes
C11 H11A 0.93 ?
C12 C13 1.379(4) yes
C12 N3 1.412(3) yes
C13 C14 1.382(4) yes
C13 H13A 0.93 ?
C14 H14A 0.93 ?
C15 O5 1.195(3) yes
C15 O6 1.340(3) yes
C15 N3 1.352(4) yes
C16 O6 1.450(3) yes
C16 C17 1.500(4) yes
C16 H16A 0.97 ?
C16 H16B 0.97 ?
C17 H17A 0.96 ?
C17 H17B 0.96 ?
C17 H17C 0.96 ?
O1 N1 1.217(3) yes
O2 N1 1.219(3) yes
O3 N2 1.219(4) yes
O4 N2 1.210(3) yes
N3 H3N 0.88(3) yes
C18 C23 1.363(4) yes
C18 C19 1.383(4) yes
C18 H18A 0.93 ?
C19 C20 1.404(4) yes
C19 N5 1.466(4) yes
C20 C21 1.395(4) yes
C20 C24 1.458(4) yes
C21 C22 1.368(4) yes
C21 H21A 0.93 ?
C22 C23 1.365(4) yes
C22 H22A 0.93 ?
C23 N4 1.475(4) yes
C24 C25 1.316(4) yes
C24 H24 0.93 ?
C25 C26 1.462(4) yes
C25 H25A 0.93 ?
C26 C31 1.383(4) yes
C26 C27 1.390(4) yes
C27 C28 1.375(4) yes
C27 H27A 0.93 ?
C28 C29 1.389(4) yes
C28 H28A 0.93 ?
C29 C30 1.382(4) yes
C29 N6 1.405(4) yes
C30 C31 1.381(4) yes
C30 H30A 0.93 ?
C31 H31A 0.93 ?
C32 O11 1.190(4) yes
C32 O12 1.343(3) yes
C32 N6 1.355(4) yes
C33 O12 1.442(3) yes
C33 C34 1.488(5) yes
C33 H33A 0.97 ?
C33 H33B 0.97 ?
C34 H34A 0.96 ?
C34 H34B 0.96 ?
C34 H34C 0.96 ?
O7 N4 1.214(4) yes
O8 N4 1.208(4) yes
O9 N5 1.216(3) yes
O10 N5 1.215(3) yes
N6 H6N 0.86(3) yes

loop_
_geom_torsion_atom_site_label_1
_geom_torsion_atom_site_label_2
_geom_torsion_atom_site_label_3
_geom_torsion_atom_site_label_4
_geom_torsion
_geom_torsion_publ_flag
C6 C1 C2 C3 -1.0(4) ?
C6 C1 C2 N2 179.9(3) yes
C1 C2 C3 C4 -0.6(4) ?
N2 C2 C3 C4 178.4(3) yes
C1 C2 C3 C7 -177.2(3) ?
N2 C2 C3 C7 1.8(4) yes
C2 C3 C4 C5 2.1(4) ?
C7 C3 C4 C5 178.9(3) ?
C3 C4 C5 C6 -2.1(4) ?
C2 C1 C6 C5 1.2(4) ?
C2 C1 C6 N1 -179.4(3) yes
C4 C5 C6 C1 0.3(4) ?
C4 C5 C6 N1 -179.1(3) yes
C2 C3 C7 C8 -167.0(3) yes
C4 C3 C7 C8 16.5(5) ?
C3 C7 C8 C9 -178.2(3) yes
C7 C8 C9 C14 169.7(3) yes
C7 C8 C9 C10 -9.6(5) yes
C14 C9 C10 C11 -1.2(4) ?
C8 C9 C10 C11 178.0(3) ?
C9 C10 C11 C12 0.3(5) ?
C10 C11 C12 C13 -0.3(4) ?
C10 C11 C12 N3 -179.0(3) yes
C11 C12 C13 C14 1.2(4) ?
N3 C12 C13 C14 179.8(3) yes
C12 C13 C14 C9 -2.2(5) ?
C10 C9 C14 C13 2.2(5) ?
C8 C9 C14 C13 -177.1(3) ?
O5 C15 O6 C16 -1.5(5) yes
N3 C15 O6 C16 179.4(3) yes
C17 C16 O6 C15 170.8(3) yes
C1 C6 N1 O1 171.8(3) yes
C5 C6 N1 O1 -8.7(4) yes
C1 C6 N1 O2 -7.9(4) yes
C5 C6 N1 O2 171.6(3) yes
C1 C2 N2 O4 -151.3(3) yes
C3 C2 N2 O4 29.6(5) yes
C1 C2 N2 O3 31.1(4) yes
C3 C2 N2 O3 -148.0(3) yes
O5 C15 N3 C12 0.8(5) yes
O6 C15 N3 C12 179.8(3) yes
C13 C12 N3 C15 19.7(5) yes
C11 C12 N3 C15 -161.6(3) yes
C23 C18 C19 C20 1.8(4) ?
C23 C18 C19 N5 -177.7(3) yes
C18 C19 C20 C21 -1.4(4) ?
N5 C19 C20 C21 178.0(3) yes
C18 C19 C20 C24 174.3(3) ?
N5 C19 C20 C24 -6.3(4) yes
C19 C20 C21 C22 0.5(4) ?
C24 C20 C21 C22 -175.3(3) ?
C20 C21 C22 C23 0.1(5) ?
C19 C18 C23 C22 -1.1(5) ?
C19 C18 C23 N4 -179.7(3) yes
C21 C22 C23 C18 0.3(5) ?
C21 C22 C23 N4 178.8(3) yes
C21 C20 C24 C25 -4.5(5) yes
C19 C20 C24 C25 -180.0(3) ?
C20 C24 C25 C26 178.0(3) yes
C24 C25 C26 C31 163.1(3) yes
C24 C25 C26 C27 -14.6(5) yes
C31 C26 C27 C28 -1.3(4) ?
C25 C26 C27 C28 176.6(3) ?
C26 C27 C28 C29 -0.4(4) ?
C27 C28 C29 C30 1.7(4) ?
C27 C28 C29 N6 -177.0(3) yes
C28 C29 C30 C31 -1.4(4) ?
N6 C29 C30 C31 177.2(3) yes
C29 C30 C31 C26 -0.3(5) ?
C27 C26 C31 C30 1.6(4) ?
C25 C26 C31 C30 -176.3(3) ?
O11 C32 O12 C33 1.1(4) yes
N6 C32 O12 C33 -179.2(2) yes
C34 C33 O12 C32 176.9(3) yes
C18 C23 N4 O8 171.9(3) yes
C22 C23 N4 O8 -6.8(5) yes
C18 C23 N4 O7 -6.2(5) yes
C22 C23 N4 O7 175.2(4) yes
C18 C19 N5 O10 143.6(3) yes
C20 C19 N5 O10 -35.9(4) yes
C18 C19 N5 O9 -34.5(4) yes
C20 C19 N5 O9 146.0(3) yes
O11 C32 N6 C29 -4.1(5) yes
O12 C32 N6 C29 176.2(3) yes
C30 C29 N6 C32 21.6(5) yes
C28 C29 N6 C32 -159.7(3) yes
